data_4026677
loop_
_publ_author_name
'Brian C. Tlach'
'Aim\'ee L. Tomlinson'
'Achala Bhuwalka'
'Malika Jeffries-EL'

_publ_section_title
;
 Tuning the Optical and Electronic Properties of 4,8-Disubstituted
 Benzobisoxazoles via Alkyne Substitution
;
_journal_name_full 'Journal of Organic Chemistry'
_journal_page_first 8670
_journal_page_last 8681
_journal_paper_doi 10.1021/jo201078w
_journal_volume 76
_journal_year 2011
_chemical_formula_moiety 'C18 H20 N2 O2 Si2, C6 H6 '
_chemical_formula_sum 'C24 H26 N2 O2 Si2'
_chemical_formula_weight 430.65
_chemical_name_systematic
;
 ?
;
_space_group_IT_number 2
_symmetry_cell_setting triclinic
_symmetry_space_group_name_Hall '-P 1'
_symmetry_space_group_name_H-M 'P -1'
_atom_sites_solution_hydrogens geom
_atom_sites_solution_primary direct
_atom_sites_solution_secondary difmap
_audit_creation_method SHELXL-97
_cell_angle_alpha 71.503(16)
_cell_angle_beta 74.739(16)
_cell_angle_gamma 82.347(17)
_cell_formula_units_Z 1
_cell_length_a 6.252(4)
_cell_length_b 9.238(6)
_cell_length_c 11.558(9)
_cell_measurement_reflns_used 791
_cell_measurement_temperature 173(2)
_cell_measurement_theta_max 25.75
_cell_measurement_theta_min 2.54
_cell_volume 609.8(7)
_computing_cell_refinement 'Bruker SMART'
_computing_data_collection 'Bruker SMART'
_computing_data_reduction 'Bruker SAINT'
_computing_molecular_graphics 'Bruker SHELXTL'
_computing_publication_material 'Bruker SHELXTL'
_computing_structure_refinement 'SHELXL-97 (Sheldrick, 1997)'
_computing_structure_solution 'SHELXS-97 (Sheldrick, 1990)'
_diffrn_ambient_temperature 173(2)
_diffrn_measured_fraction_theta_full 0.976
_diffrn_measured_fraction_theta_max 0.873
_diffrn_measurement_device_type 'CCD area detector'
_diffrn_measurement_method 'phi and omega scans'
_diffrn_radiation_monochromator graphite
_diffrn_radiation_source 'fine-focus sealed tube'
_diffrn_radiation_type MoK\a
_diffrn_radiation_wavelength 0.71073
_diffrn_reflns_av_R_equivalents 0.0300
_diffrn_reflns_av_sigmaI/netI 0.0568
_diffrn_reflns_limit_h_max 7
_diffrn_reflns_limit_h_min -7
_diffrn_reflns_limit_k_max 10
_diffrn_reflns_limit_k_min -10
_diffrn_reflns_limit_l_max 13
_diffrn_reflns_limit_l_min -13
_diffrn_reflns_number 3849
_diffrn_reflns_theta_full 23.00
_diffrn_reflns_theta_max 25.75
_diffrn_reflns_theta_min 2.33
_exptl_absorpt_coefficient_mu 0.167
_exptl_absorpt_correction_T_max 1
_exptl_absorpt_correction_T_min 0.76
_exptl_absorpt_correction_type multi-scan
_exptl_absorpt_process_details 'BRUKER SADABS'
_exptl_crystal_colour plate
_exptl_crystal_density_diffrn 1.173
_exptl_crystal_density_meas ?
_exptl_crystal_description colorless
_exptl_crystal_F_000 228
_exptl_crystal_size_max 0.41
_exptl_crystal_size_mid 0.39
_exptl_crystal_size_min 0.16
_refine_diff_density_max 1.200
_refine_diff_density_min -0.414
_refine_diff_density_rms 0.158
_refine_ls_extinction_method none
_refine_ls_goodness_of_fit_ref 1.067
_refine_ls_hydrogen_treatment constr
_refine_ls_matrix_type full
_refine_ls_number_parameters 139
_refine_ls_number_reflns 2034
_refine_ls_number_restraints 0
_refine_ls_restrained_S_all 1.067
_refine_ls_R_factor_all 0.1120
_refine_ls_R_factor_gt 0.0914
_refine_ls_shift/su_max 0.024
_refine_ls_shift/su_mean 0.004
_refine_ls_structure_factor_coef Fsqd
_refine_ls_weighting_details 'calc w=1/[\s^2^(Fo^2^)+(0.2000P)^2^+0.0000P] where P=(Fo^2^+2Fc^2^)/3'
_refine_ls_weighting_scheme calc
_refine_ls_wR_factor_gt 0.2511
_refine_ls_wR_factor_ref 0.2706
_reflns_number_gt 1511
_reflns_number_total 2034
_reflns_threshold_expression >2sigma(I)
_cod_data_source_file jo201078w_si_005.cif
_cod_data_source_block jef06
_cod_depositor_comments
;
The following automatic conversions were performed:

'_exptl_crystal_density_meas' value 'none' was changed to '?' - the
value is perceived as not measured.

Automatic conversion script
Id: cif_fix_values 3008 2015-01-20 13:52:24Z robertas 
;
_cod_database_code 4026677

loop_
_symmetry_equiv_pos_as_xyz
'x, y, z'
'-x, -y, -z'

loop_
_atom_site_label
_atom_site_type_symbol
_atom_site_fract_x
_atom_site_fract_y
_atom_site_fract_z
_atom_site_U_iso_or_equiv
_atom_site_adp_type
_atom_site_occupancy
_atom_site_symmetry_multiplicity
_atom_site_calc_flag
_atom_site_refinement_flags
Si Si 0.09650(19) 0.28267(15) 0.39150(11) 0.0314(5) Uani 1 1 d .
C1 C 0.3291(7) -0.1136(5) 1.0613(4) 0.0263(10) Uani 1 1 d .
H1 H 0.2193 -0.1869 1.1018 0.032 Uiso 1 1 calc R
C2 C 0.3430(6) -0.0126(5) 0.9415(4) 0.0244(10) Uani 1 1 d .
C3 C 0.5058(7) 0.0951(5) 0.8850(4) 0.0244(10) Uani 1 1 d .
C4 C 0.2918(7) 0.1132(5) 0.7607(4) 0.0261(10) Uani 1 1 d .
C5 C 0.2220(7) 0.1711(5) 0.6459(4) 0.0298(10) Uani 1 1 d .
C6 C 0.1659(7) 0.2192(5) 0.5483(4) 0.0323(11) Uani 1 1 d .
C7 C -0.2091(9) 0.2859(9) 0.4168(5) 0.070(2) Uani 1 1 d .
H7A H -0.2608 0.1834 0.4645 0.105 Uiso 1 1 calc R
H7B H -0.2489 0.3176 0.3355 0.105 Uiso 1 1 calc R
H7C H -0.2793 0.3582 0.4638 0.105 Uiso 1 1 calc R
C8 C 0.2426(10) 0.1400(6) 0.3102(5) 0.0507(14) Uani 1 1 d .
H8A H 0.4015 0.1341 0.3072 0.076 Uiso 1 1 calc R
H8B H 0.2208 0.1712 0.2246 0.076 Uiso 1 1 calc R
H8C H 0.1821 0.0396 0.3562 0.076 Uiso 1 1 calc R
C9 C 0.2027(9) 0.4743(6) 0.3072(5) 0.0492(14) Uani 1 1 d .
H9A H 0.1298 0.5460 0.3543 0.074 Uiso 1 1 calc R
H9B H 0.1714 0.5092 0.2236 0.074 Uiso 1 1 calc R
H9C H 0.3634 0.4697 0.2988 0.074 Uiso 1 1 calc R
C10 C 0.0436(8) 0.3445(5) 1.0153(4) 0.0361(11) Uani 1 1 d .
H10 H 0.0733 0.2381 1.0259 0.043 Uiso 1 1 calc R
C11 C 0.2114(8) 0.4448(5) 0.9575(4) 0.0389(12) Uani 1 1 d .
H11 H 0.3579 0.4072 0.9278 0.047 Uiso 1 1 calc R
C12 C 0.1686(8) 0.5985(5) 0.9425(4) 0.0361(12) Uani 1 1 d .
H12 H 0.2859 0.6663 0.9029 0.043 Uiso 1 1 calc R
N1 N 0.2084(6) 0.0022(4) 0.8584(3) 0.0282(9) Uani 1 1 d .
O1 O 0.4722(5) 0.1775(3) 0.7677(3) 0.0280(8) Uani 1 1 d .

loop_
_atom_site_aniso_label
_atom_site_aniso_U_11
_atom_site_aniso_U_22
_atom_site_aniso_U_33
_atom_site_aniso_U_23
_atom_site_aniso_U_13
_atom_site_aniso_U_12
Si 0.0278(8) 0.0435(9) 0.0211(7) -0.0058(6) -0.0098(5) 0.0036(6)
C1 0.027(2) 0.027(2) 0.023(2) -0.0028(18) -0.0066(17) -0.0036(17)
C2 0.020(2) 0.031(2) 0.026(2) -0.0122(19) -0.0087(17) 0.0018(17)
C3 0.025(2) 0.027(2) 0.023(2) -0.0092(18) -0.0081(17) 0.0036(17)
C4 0.022(2) 0.033(2) 0.026(2) -0.0117(19) -0.0086(17) 0.0044(18)
C5 0.029(2) 0.035(3) 0.023(2) -0.0046(19) -0.0094(18) 0.0019(19)
C6 0.024(2) 0.037(3) 0.034(3) -0.007(2) -0.0095(19) 0.0018(19)
C7 0.034(3) 0.123(6) 0.044(3) -0.009(4) -0.015(2) -0.001(3)
C8 0.069(4) 0.047(3) 0.039(3) -0.016(3) -0.021(3) 0.009(3)
C9 0.063(4) 0.041(3) 0.040(3) -0.005(2) -0.019(3) 0.005(3)
C10 0.049(3) 0.029(2) 0.030(3) -0.008(2) -0.011(2) -0.001(2)
C11 0.036(3) 0.042(3) 0.039(3) -0.015(2) -0.008(2) 0.003(2)
C12 0.038(3) 0.038(3) 0.031(3) -0.009(2) -0.003(2) -0.010(2)
N1 0.0264(19) 0.035(2) 0.0233(19) -0.0039(16) -0.0105(15) -0.0027(16)
O1 0.0272(16) 0.0342(17) 0.0214(15) -0.0030(13) -0.0102(12) -0.0014(13)

loop_
_atom_type_symbol
_atom_type_description
_atom_type_scat_dispersion_real
_atom_type_scat_dispersion_imag
_atom_type_scat_source
C C 0.0033 0.0016 'International Tables Vol C Tables 4.2.6.8 and 6.1.1.4'
H H 0.0000 0.0000 'International Tables Vol C Tables 4.2.6.8 and 6.1.1.4'
N N 0.0061 0.0033 'International Tables Vol C Tables 4.2.6.8 and 6.1.1.4'
O O 0.0106 0.0060 'International Tables Vol C Tables 4.2.6.8 and 6.1.1.4'
Si Si 0.0817 0.0704 'International Tables Vol C Tables 4.2.6.8 and 6.1.1.4'

loop_
_geom_angle_atom_site_label_1
_geom_angle_atom_site_label_2
_geom_angle_atom_site_label_3
_geom_angle
_geom_angle_site_symmetry_1
_geom_angle_site_symmetry_3
C9 Si C7 111.5(3) . .
C9 Si C8 111.0(3) . .
C7 Si C8 112.3(3) . .
C9 Si C6 107.9(2) . .
C7 Si C6 108.2(2) . .
C8 Si C6 105.6(2) . .
C3 C1 C2 112.3(4) 2_657 .
C3 C1 H1 123.8 2_657 .
C2 C1 H1 123.8 . .
C1 C2 C3 122.4(4) . .
C1 C2 N1 128.8(4) . .
C3 C2 N1 108.7(3) . .
O1 C3 C1 126.9(4) . 2_657
O1 C3 C2 107.8(3) . .
C1 C3 C2 125.3(4) 2_657 .
N1 C4 O1 116.2(4) . .
N1 C4 C5 127.2(4) . .
O1 C4 C5 116.6(4) . .
C6 C5 C4 179.1(5) . .
C5 C6 Si 175.2(4) . .
Si C7 H7A 109.5 . .
Si C7 H7B 109.5 . .
H7A C7 H7B 109.5 . .
Si C7 H7C 109.5 . .
H7A C7 H7C 109.5 . .
H7B C7 H7C 109.5 . .
Si C8 H8A 109.5 . .
Si C8 H8B 109.5 . .
H8A C8 H8B 109.5 . .
Si C8 H8C 109.5 . .
H8A C8 H8C 109.5 . .
H8B C8 H8C 109.5 . .
Si C9 H9A 109.5 . .
Si C9 H9B 109.5 . .
H9A C9 H9B 109.5 . .
Si C9 H9C 109.5 . .
H9A C9 H9C 109.5 . .
H9B C9 H9C 109.5 . .
C11 C10 C12 118.8(4) . 2_567
C11 C10 H10 120.6 . .
C12 C10 H10 120.6 2_567 .
C12 C11 C10 120.6(4) . .
C12 C11 H11 119.7 . .
C10 C11 H11 119.7 . .
C11 C12 C10 120.6(4) . 2_567
C11 C12 H12 119.7 . .
C10 C12 H12 119.7 2_567 .
C4 N1 C2 103.8(3) . .
C4 O1 C3 103.4(3) . .

loop_
_geom_bond_atom_site_label_1
_geom_bond_atom_site_label_2
_geom_bond_distance
_geom_bond_site_symmetry_2
Si C9 1.845(5) .
Si C7 1.853(6) .
Si C8 1.862(5) .
Si C6 1.868(5) .
C1 C3 1.390(6) 2_657
C1 C2 1.390(6) .
C1 H1 0.9500 .
C2 C3 1.399(6) .
C2 N1 1.401(5) .
C3 O1 1.383(5) .
C3 C1 1.390(6) 2_657
C4 N1 1.303(6) .
C4 O1 1.374(5) .
C4 C5 1.424(6) .
C5 C6 1.200(6) .
C7 H7A 0.9800 .
C7 H7B 0.9800 .
C7 H7C 0.9800 .
C8 H8A 0.9800 .
C8 H8B 0.9800 .
C8 H8C 0.9800 .
C9 H9A 0.9800 .
C9 H9B 0.9800 .
C9 H9C 0.9800 .
C10 C11 1.380(7) .
C10 C12 1.383(7) 2_567
C10 H10 0.9500 .
C11 C12 1.373(6) .
C11 H11 0.9500 .
C12 C10 1.383(7) 2_567
C12 H12 0.9500 .
